data_7027436
loop_
_publ_author_name
'Ghiladi, Morten'
'Jensen, Kenneth B.'
'Jiang, Jianzhong'
'McKenzie, Christine J.'
'M\/orup, Steen'
'S\/otofte, Inger'
'Ulstrup, Jens'

_publ_section_title
;
 Synthesis and characterization of dinuclear complexes containing the
 FeIII--F&#x200A;&#x200A;&#x00B7;&#x2005;&#x00B7;&#x2005;&#x00B7;&#x200A;&#x200A;(H2O)MII
 motif
;
_journal_issue 16
_journal_name_full 'Journal of the Chemical Society, Dalton Transactions'
_journal_page_first 2675
_journal_paper_doi 10.1039/a902678i
_journal_year 1999
_chemical_formula_sum 'C40 H45 B2 F8 Fe2 N6 O5'
_chemical_formula_weight 975.14
_chemical_name_systematic
; 
 ? 
;
_space_group_IT_number 14
_symmetry_space_group_name_Hall '-P 2yn'
_symmetry_space_group_name_H-M 'P 1 21/n 1'
_atom_sites_solution_hydrogens geom
_atom_sites_solution_primary direct
_atom_sites_solution_secondary difmap
_audit_creation_method SHELXL
_cell_angle_alpha 90.00
_cell_angle_beta 93.92(3)
_cell_angle_gamma 90.00
_cell_formula_units_Z 4
_cell_length_a 12.191(2)
_cell_length_b 21.792(4)
_cell_length_c 16.435(3)
_cell_measurement_temperature 120(2)
_cell_volume 4356.0(13)
_computing_structure_refinement 'SHELXL-93 (Sheldrick, 1993)'
_computing_structure_solution 'SHELXS-86 (Sheldrick, 1990)'
_diffrn_ambient_temperature 120(2)
_diffrn_radiation_monochromator graphite
_diffrn_radiation_source 'fine-focus sealed tube'
_diffrn_radiation_type MoK\a
_diffrn_radiation_wavelength 0.71073
_diffrn_reflns_av_R_equivalents 0.1470
_diffrn_reflns_av_sigmaI/netI 0.1974
_diffrn_reflns_limit_h_max 16
_diffrn_reflns_limit_h_min -16
_diffrn_reflns_limit_k_max 28
_diffrn_reflns_limit_k_min -27
_diffrn_reflns_limit_l_max 16
_diffrn_reflns_limit_l_min -22
_diffrn_reflns_number 24408
_diffrn_reflns_theta_max 26.00
_diffrn_reflns_theta_min 1.55
_exptl_absorpt_coefficient_mu 0.751
_exptl_crystal_density_diffrn 1.487
_exptl_crystal_F_000 2004
_refine_diff_density_max 1.173
_refine_diff_density_min -0.586
_refine_diff_density_rms 0.111
_refine_ls_extinction_method none
_refine_ls_goodness_of_fit_all 1.007
_refine_ls_goodness_of_fit_obs 1.183
_refine_ls_matrix_type full
_refine_ls_number_parameters 568
_refine_ls_number_reflns 8471
_refine_ls_number_restraints 0
_refine_ls_restrained_S_all 1.021
_refine_ls_restrained_S_obs 1.183
_refine_ls_R_factor_all 0.2028
_refine_ls_R_factor_obs 0.0850
_refine_ls_shift/esd_max -0.054
_refine_ls_shift/esd_mean 0.003
_refine_ls_structure_factor_coef Fsqd
_refine_ls_weighting_details 'w=1/[\s^2^(Fo^2^)+(0.0720P)^2^+5.5131P] where P=(Fo^2^+2Fc^2^)/3'
_refine_ls_weighting_scheme calc
_refine_ls_wR_factor_all 0.2144
_refine_ls_wR_factor_obs 0.1636
_reflns_number_observed 3941
_reflns_number_total 8541
_reflns_observed_criterion >2sigma(I)
_cod_data_source_file 902678isup1.cif
_cod_data_source_block shelxl
_cod_depositor_comments
;
The following automatic conversions were performed:

'_refine_ls_weighting_scheme' value 'calc
w=1/[\s^2^(Fo^2^)+(0.0720P)^2^+5.5131P] where P=(Fo^2^+2Fc^2^)/3' was
changed to 'calc'. New tag '_refine_ls_weighting_details' was
created. The value of the new tag was set to
'w=1/[\s^2^(Fo^2^)+(0.0720P)^2^+5.5131P] where P=(Fo^2^+2Fc^2^)/3'.

Automatic conversion script
Id: cif_fix_values 3143 2015-03-26 13:38:13Z robertas 
;
_cod_original_cell_volume 4356.0(15)
_cod_database_code 7027436

loop_
_symmetry_equiv_pos_as_xyz
'x, y, z'
'-x+1/2, y+1/2, -z+1/2'
'-x, -y, -z'
'x-1/2, -y-1/2, z-1/2'

loop_
_atom_site_aniso_label
_atom_site_aniso_U_11
_atom_site_aniso_U_22
_atom_site_aniso_U_33
_atom_site_aniso_U_23
_atom_site_aniso_U_13
_atom_site_aniso_U_12
Fe1 0.0306(6) 0.0165(5) 0.0212(6) 0.0003(5) -0.0025(5) 0.0016(5)
Fe2 0.0296(6) 0.0183(6) 0.0235(6) -0.0001(5) -0.0024(5) 0.0021(5)
O1 0.029(3) 0.018(3) 0.013(3) 0.002(2) -0.001(2) 0.003(2)
O2 0.024(3) 0.033(3) 0.027(3) 0.004(3) -0.006(2) 0.004(2)
O3 0.042(3) 0.014(3) 0.023(3) -0.002(2) 0.000(2) 0.005(2)
O4 0.043(3) 0.023(3) 0.022(3) 0.002(3) -0.007(3) -0.003(2)
O5 0.034(3) 0.032(3) 0.028(3) 0.006(3) 0.001(3) 0.004(3)
N1 0.022(3) 0.016(3) 0.023(4) -0.003(3) -0.002(3) -0.004(3)
N2 0.030(4) 0.020(3) 0.016(3) 0.002(3) -0.003(3) -0.001(3)
N3 0.027(4) 0.027(4) 0.022(4) 0.003(3) -0.004(3) -0.004(3)
N4 0.032(3) 0.010(3) 0.017(3) 0.005(3) -0.004(3) -0.006(3)
N5 0.030(4) 0.016(3) 0.023(4) 0.000(3) -0.008(3) -0.008(3)
N6 0.039(4) 0.015(3) 0.031(4) -0.002(3) -0.009(3) 0.006(3)
C1 0.029(4) 0.016(4) 0.019(4) -0.003(3) -0.001(3) 0.001(3)
C2 0.023(4) 0.021(4) 0.014(4) 0.002(3) -0.007(3) -0.004(3)
C3 0.035(5) 0.009(4) 0.028(5) -0.003(3) -0.004(4) -0.001(3)
C4 0.035(5) 0.018(4) 0.025(5) 0.000(3) 0.000(4) 0.002(3)
C5 0.021(4) 0.029(5) 0.025(5) 0.001(4) -0.004(3) 0.005(3)
C6 0.030(4) 0.019(4) 0.024(5) 0.001(3) -0.003(4) 0.000(3)
C7 0.033(5) 0.023(4) 0.022(5) 0.002(3) 0.003(4) -0.001(3)
C8 0.028(4) 0.021(4) 0.026(5) 0.007(3) -0.003(3) 0.005(3)
C9 0.030(4) 0.019(4) 0.019(4) -0.001(3) -0.007(3) -0.002(3)
C10 0.023(4) 0.030(4) 0.028(5) -0.002(4) -0.004(4) 0.010(4)
C11 0.016(4) 0.035(5) 0.042(5) 0.003(4) 0.004(4) -0.001(4)
C12 0.030(5) 0.033(5) 0.034(5) 0.003(4) 0.005(4) -0.007(4)
C13 0.033(5) 0.016(4) 0.025(5) 0.004(3) -0.003(4) -0.009(3)
C14 0.028(4) 0.027(4) 0.030(5) 0.009(4) -0.001(4) -0.002(3)
C15 0.021(4) 0.023(4) 0.030(5) -0.004(4) 0.002(4) -0.004(3)
C16 0.037(5) 0.038(5) 0.033(5) 0.002(4) 0.002(4) -0.008(4)
C17 0.051(6) 0.058(6) 0.022(5) 0.009(5) 0.011(4) -0.008(5)
C18 0.053(6) 0.042(5) 0.017(5) 0.000(4) 0.007(4) -0.020(4)
C19 0.030(4) 0.023(4) 0.039(5) -0.006(4) -0.004(4) -0.007(3)
C20 0.025(4) 0.018(4) 0.037(5) 0.001(4) -0.004(4) -0.002(3)
C21 0.030(4) 0.027(4) 0.022(5) 0.002(4) -0.004(4) 0.005(3)
C22 0.029(5) 0.032(5) 0.024(5) 0.000(4) -0.010(4) 0.001(4)
C23 0.031(5) 0.026(4) 0.038(6) 0.000(4) -0.009(4) -0.007(4)
C24 0.040(5) 0.025(4) 0.026(5) 0.000(4) -0.004(4) -0.005(4)
C25 0.046(5) 0.029(5) 0.010(4) 0.000(3) -0.002(4) -0.004(4)
C26 0.032(5) 0.023(4) 0.014(4) 0.002(3) -0.008(3) -0.002(3)
C27 0.038(5) 0.018(4) 0.034(5) 0.003(4) 0.003(4) -0.010(4)
C28 0.042(5) 0.017(4) 0.023(5) -0.003(3) -0.003(4) -0.005(4)
C29 0.054(6) 0.018(4) 0.024(5) 0.004(4) -0.009(4) -0.003(4)
C30 0.061(6) 0.017(4) 0.033(6) 0.001(4) -0.017(5) 0.002(4)
C31 0.058(6) 0.016(4) 0.038(6) -0.003(4) -0.020(5) 0.010(4)
C32 0.051(6) 0.021(4) 0.039(6) 0.001(4) -0.004(4) 0.003(4)
C33 0.038(5) 0.023(4) 0.021(5) -0.011(4) -0.005(4) 0.000(4)
C34 0.038(5) 0.050(6) 0.055(7) 0.011(5) 0.000(5) 0.006(4)
C35 0.019(4) 0.025(4) 0.035(5) -0.002(4) 0.003(4) 0.004(3)
C36 0.046(5) 0.015(4) 0.043(6) -0.013(4) -0.002(4) -0.001(4)
C37 0.046(5) 0.031(5) 0.032(5) -0.001(4) 0.011(4) 0.004(4)
C38 0.052(6) 0.030(5) 0.068(8) -0.006(5) 0.006(5) 0.008(4)
C39 0.054(6) 0.048(6) 0.049(7) -0.024(5) 0.003(5) 0.012(5)
C40 0.091(8) 0.037(6) 0.067(8) 0.001(5) 0.046(6) 0.027(5)
B1 0.047(7) 0.041(7) 0.054(8) 0.011(6) 0.024(6) -0.005(6)
F1 0.085(4) 0.057(4) 0.049(4) 0.008(3) 0.015(3) -0.015(3)
F2 0.100(5) 0.091(5) 0.066(5) -0.010(4) 0.027(4) 0.029(4)
F3 0.042(3) 0.041(3) 0.131(6) 0.001(3) 0.000(3) 0.014(3)
F4 0.038(3) 0.116(5) 0.133(7) 0.071(5) 0.003(4) -0.012(3)
B2 0.040(6) 0.029(5) 0.028(6) 0.001(5) 0.005(5) 0.008(5)
F5 0.056(3) 0.038(3) 0.042(3) 0.009(2) -0.003(3) 0.015(2)
F6 0.073(4) 0.027(3) 0.049(4) -0.005(2) 0.015(3) 0.006(2)
F7 0.059(3) 0.039(3) 0.043(3) 0.015(2) 0.002(3) 0.002(2)
F8 0.043(3) 0.035(3) 0.083(4) -0.006(3) -0.004(3) -0.007(2)

loop_
_atom_site_label
_atom_site_type_symbol
_atom_site_fract_x
_atom_site_fract_y
_atom_site_fract_z
_atom_site_U_iso_or_equiv
_atom_site_thermal_displace_type
_atom_site_occupancy
_atom_site_calc_flag
_atom_site_refinement_flags
Fe1 Fe 0.55528(8) 0.18589(5) 0.90657(7) 0.0230(3) Uani 1 d .
Fe2 Fe 0.47752(9) 0.25809(5) 0.72992(7) 0.0240(3) Uani 1 d .
O1 O 0.4685(4) 0.2577(2) 0.8480(3) 0.0200(11) Uani 1 d .
O2 O 0.6393(4) 0.2516(2) 0.7344(3) 0.0282(12) Uani 1 d .
O3 O 0.4486(4) 0.1721(2) 0.7042(3) 0.0267(12) Uani 1 d .
O4 O 0.4723(4) 0.1237(2) 0.8256(3) 0.0298(13) Uani 1 d .
O5 O 0.6910(4) 0.1900(2) 0.8430(3) 0.0316(13) Uani 1 d .
N1 N 0.4767(5) 0.3590(2) 0.7312(4) 0.0204(14) Uani 1 d .
N2 N 0.3030(5) 0.2775(3) 0.7249(4) 0.0220(14) Uani 1 d .
N3 N 0.4897(5) 0.2846(3) 0.6048(4) 0.0256(15) Uani 1 d .
N4 N 0.4296(4) 0.1863(2) 0.9970(3) 0.0198(13) Uani 1 d .
N5 N 0.6185(5) 0.2569(3) 0.9910(4) 0.0235(14) Uani 1 d .
N6 N 0.5981(5) 0.1079(3) 0.9821(4) 0.029(2) Uani 1 d .
C1 C 0.4148(6) 0.3007(3) 0.8905(4) 0.021(2) Uani 1 d .
C2 C 0.4342(6) 0.3630(3) 0.8775(4) 0.020(2) Uani 1 d .
C3 C 0.3798(6) 0.4062(3) 0.9211(5) 0.024(2) Uani 1 d .
H3 H 0.3921(6) 0.4484(3) 0.9110(5) 0.029 Uiso 1 calc R
C4 C 0.3080(6) 0.3898(3) 0.9789(5) 0.026(2) Uani 1 d .
C5 C 0.2892(6) 0.3277(3) 0.9908(5) 0.025(2) Uani 1 d .
H5 H 0.2388(6) 0.3155(3) 1.0293(5) 0.030 Uiso 1 calc R
C6 C 0.3423(6) 0.2831(3) 0.9478(5) 0.024(2) Uani 1 d .
C7 C 0.5135(6) 0.3820(3) 0.8142(4) 0.026(2) Uani 1 d .
H71 H 0.5189(6) 0.4273(3) 0.8129(4) 0.031 Uiso 1 calc R
H72 H 0.5875(6) 0.3654(3) 0.8301(4) 0.031 Uiso 1 calc R
C8 C 0.3626(5) 0.3817(3) 0.7068(5) 0.025(2) Uani 1 d .
H81 H 0.3516(5) 0.4223(3) 0.7322(5) 0.030 Uiso 1 calc R
H82 H 0.3545(5) 0.3870(3) 0.6469(5) 0.030 Uiso 1 calc R
C9 C 0.2765(6) 0.3379(3) 0.7326(5) 0.023(2) Uani 1 d .
C10 C 0.1760(6) 0.3560(3) 0.7576(5) 0.027(2) Uani 1 d .
H10 H 0.1582(6) 0.3983(3) 0.7608(5) 0.033 Uiso 1 calc R
C11 C 0.1018(6) 0.3120(4) 0.7778(5) 0.031(2) Uani 1 d .
H11 H 0.0330(6) 0.3236(4) 0.7970(5) 0.037 Uiso 1 calc R
C12 C 0.1280(6) 0.2505(4) 0.7699(5) 0.032(2) Uani 1 d .
H12 H 0.0772(6) 0.2194(4) 0.7823(5) 0.039 Uiso 1 calc R
C13 C 0.2290(6) 0.2355(3) 0.7439(4) 0.025(2) Uani 1 d .
H13 H 0.2472(6) 0.1934(3) 0.7391(4) 0.030 Uiso 1 calc R
C14 C 0.5525(6) 0.3774(3) 0.6694(5) 0.029(2) Uani 1 d .
H141 H 0.6294(6) 0.3694(3) 0.6901(5) 0.034 Uiso 1 calc R
H142 H 0.5447(6) 0.4219(3) 0.6580(5) 0.034 Uiso 1 calc R
C15 C 0.5269(6) 0.3420(3) 0.5935(5) 0.025(2) Uani 1 d .
C16 C 0.5368(6) 0.3653(4) 0.5144(5) 0.036(2) Uani 1 d .
H16 H 0.5607(6) 0.4062(4) 0.5062(5) 0.043 Uiso 1 calc R
C17 C 0.5109(7) 0.3272(4) 0.4497(5) 0.043(2) Uani 1 d .
H17 H 0.5183(7) 0.3417(4) 0.3959(5) 0.052 Uiso 1 calc R
C18 C 0.4742(7) 0.2683(4) 0.4613(5) 0.037(2) Uani 1 d .
H18 H 0.4555(7) 0.2421(4) 0.4162(5) 0.044 Uiso 1 calc R
C19 C 0.4654(6) 0.2484(3) 0.5400(5) 0.031(2) Uani 1 d .
H19 H 0.4414(6) 0.2076(3) 0.5488(5) 0.037 Uiso 1 calc R
C20 C 0.3246(6) 0.2153(3) 0.9643(5) 0.027(2) Uani 1 d .
H201 H 0.2681(6) 0.2104(3) 1.0043(5) 0.032 Uiso 1 calc R
H202 H 0.2980(6) 0.1945(3) 0.9132(5) 0.032 Uiso 1 calc R
C21 C 0.4762(6) 0.2191(3) 1.0714(5) 0.027(2) Uani 1 d .
H211 H 0.5158(6) 0.1893(3) 1.1082(5) 0.032 Uiso 1 calc R
H212 H 0.4153(6) 0.2367(3) 1.1008(5) 0.032 Uiso 1 calc R
C22 C 0.6930(6) 0.2992(3) 0.9719(5) 0.029(2) Uani 1 d .
H22 H 0.7394(6) 0.2905(3) 0.9293(5) 0.035 Uiso 1 calc R
C23 C 0.7044(6) 0.3546(3) 1.0120(5) 0.032(2) Uani 1 d .
H23 H 0.7590(6) 0.3831(3) 0.9978(5) 0.038 Uiso 1 calc R
C24 C 0.6357(6) 0.3682(3) 1.0728(5) 0.031(2) Uani 1 d .
H24 H 0.6410(6) 0.4065(3) 1.1004(5) 0.037 Uiso 1 calc R
C25 C 0.5592(6) 0.3250(3) 1.0927(5) 0.029(2) Uani 1 d .
H25 H 0.5109(6) 0.3330(3) 1.1345(5) 0.034 Uiso 1 calc R
C26 C 0.5538(6) 0.2697(3) 1.0508(4) 0.024(2) Uani 1 d .
C27 C 0.4107(6) 0.1207(3) 1.0166(5) 0.030(2) Uani 1 d .
H271 H 0.3666(6) 0.1009(3) 0.9711(5) 0.036 Uiso 1 calc R
H272 H 0.3693(6) 0.1177(3) 1.0663(5) 0.036 Uiso 1 calc R
C28 C 0.5202(7) 0.0885(3) 1.0305(5) 0.028(2) Uani 1 d .
C29 C 0.5413(7) 0.0427(3) 1.0864(5) 0.033(2) Uani 1 d .
H29 H 0.4861(7) 0.0302(3) 1.1209(5) 0.039 Uiso 1 calc R
C30 C 0.6418(7) 0.0151(3) 1.0923(5) 0.038(2) Uani 1 d .
H30 H 0.6566(7) -0.0165(3) 1.1314(5) 0.046 Uiso 1 calc R
C31 C 0.7218(7) 0.0325(3) 1.0421(5) 0.038(2) Uani 1 d .
H31 H 0.7917(7) 0.0130(3) 1.0450(5) 0.046 Uiso 1 calc R
C32 C 0.6968(7) 0.0798(3) 0.9864(5) 0.038(2) Uani 1 d .
H32 H 0.7506(7) 0.0925(3) 0.9508(5) 0.045 Uiso 1 calc R
C33 C 0.7119(6) 0.2174(3) 0.7772(5) 0.028(2) Uani 1 d .
C34 C 0.8204(7) 0.2129(4) 0.7453(6) 0.048(2) Uani 1 d .
H341 H 0.8214(7) 0.2367(4) 0.6948(6) 0.057 Uiso 1 calc R
H342 H 0.8368(7) 0.1698(4) 0.7342(6) 0.057 Uiso 1 calc R
H343 H 0.8758(7) 0.2292(4) 0.7856(6) 0.057 Uiso 1 calc R
C35 C 0.4489(6) 0.1234(3) 0.7509(5) 0.026(2) Uani 1 d .
C36 C 0.4181(6) 0.0652(3) 0.7066(5) 0.035(2) Uani 1 d .
H361 H 0.4026(6) 0.0741(3) 0.6485(5) 0.042 Uiso 1 calc R
H362 H 0.3526(6) 0.0476(3) 0.7289(5) 0.042 Uiso 1 calc R
H363 H 0.4791(6) 0.0359(3) 0.7134(5) 0.042 Uiso 1 calc R
C37 C 0.2512(7) 0.4390(4) 1.0285(5) 0.036(2) Uani 1 d .
C38 C 0.1795(7) 0.4792(4) 0.9691(6) 0.050(3) Uani 1 d .
H381 H 0.2246(7) 0.4955(4) 0.9270(6) 0.060 Uiso 1 calc R
H382 H 0.1487(7) 0.5133(4) 0.9991(6) 0.060 Uiso 1 calc R
H383 H 0.1196(7) 0.4544(4) 0.9435(6) 0.060 Uiso 1 calc R
C39 C 0.3402(7) 0.4800(4) 1.0723(6) 0.050(3) Uani 1 d .
H391 H 0.3881(7) 0.4968(4) 1.0322(6) 0.060 Uiso 1 calc R
H392 H 0.3842(7) 0.4556(4) 1.1125(6) 0.060 Uiso 1 calc R
H393 H 0.3049(7) 0.5138(4) 1.0999(6) 0.060 Uiso 1 calc R
C40 C 0.1796(8) 0.4144(4) 1.0928(6) 0.063(3) Uani 1 d .
H401 H 0.2241(8) 0.3886(4) 1.1312(6) 0.076 Uiso 1 calc R
H402 H 0.1197(8) 0.3899(4) 1.0666(6) 0.076 Uiso 1 calc R
H403 H 0.1488(8) 0.4487(4) 1.1222(6) 0.076 Uiso 1 calc R
B1 B 0.3543(9) 0.1013(5) 0.2788(8) 0.046(3) Uani 1 d .
F1 F 0.3499(5) 0.1336(2) 0.2078(3) 0.063(2) Uani 1 d .
F2 F 0.3514(5) 0.1436(3) 0.3432(4) 0.085(2) Uani 1 d .
F3 F 0.4463(4) 0.0673(2) 0.2892(4) 0.072(2) Uani 1 d .
F4 F 0.2621(4) 0.0651(3) 0.2804(4) 0.096(3) Uani 1 d .
B2 B 0.1050(8) 0.0635(4) 0.7916(6) 0.032(2) Uani 1 d .
F5 F 0.0223(4) 0.1042(2) 0.7625(3) 0.0459(13) Uani 1 d .
F6 F 0.1375(4) 0.0278(2) 0.7282(3) 0.0490(14) Uani 1 d .
F7 F 0.0643(4) 0.0268(2) 0.8526(3) 0.0474(13) Uani 1 d .
F8 F 0.1932(4) 0.0975(2) 0.8247(3) 0.0539(15) Uani 1 d .

loop_
_atom_type_symbol
_atom_type_description
_atom_type_scat_dispersion_real
_atom_type_scat_dispersion_imag
_atom_type_scat_source
C C 0.0033 0.0016 'International Tables Vol C Tables 4.2.6.8 and 6.1.1.4'
H H 0.0000 0.0000 'International Tables Vol C Tables 4.2.6.8 and 6.1.1.4'
B B 0.0013 0.0007 'International Tables Vol C Tables 4.2.6.8 and 6.1.1.4'
N N 0.0061 0.0033 'International Tables Vol C Tables 4.2.6.8 and 6.1.1.4'
O O 0.0106 0.0060 'International Tables Vol C Tables 4.2.6.8 and 6.1.1.4'
F F 0.0171 0.0103 'International Tables Vol C Tables 4.2.6.8 and 6.1.1.4'
Fe Fe 0.3463 0.8444 'International Tables Vol C Tables 4.2.6.8 and 6.1.1.4'

loop_
_geom_angle_atom_site_label_1
_geom_angle_atom_site_label_2
_geom_angle_atom_site_label_3
_geom_angle
O5 Fe1 O1 97.8(2)
O5 Fe1 O4 94.4(2)
O1 Fe1 O4 89.1(2)
O5 Fe1 N6 99.1(2)
O1 Fe1 N6 162.8(2)
O4 Fe1 N6 86.7(2)
O5 Fe1 N5 91.8(2)
O1 Fe1 N5 84.7(2)
O4 Fe1 N5 171.8(2)
N6 Fe1 N5 97.6(2)
O5 Fe1 N4 168.6(2)
O1 Fe1 N4 87.4(2)
O4 Fe1 N4 95.9(2)
N6 Fe1 N4 76.5(2)
N5 Fe1 N4 78.5(2)
O3 Fe2 O1 101.0(2)
O3 Fe2 O2 96.0(2)
O1 Fe2 O2 95.0(2)
O3 Fe2 N3 94.2(2)
O1 Fe2 N3 164.6(2)
O2 Fe2 N3 85.5(2)
O3 Fe2 N2 91.0(2)
O1 Fe2 N2 85.2(2)
O2 Fe2 N2 172.8(2)
N3 Fe2 N2 92.5(2)
O3 Fe2 N1 164.4(2)
O1 Fe2 N1 89.6(2)
O2 Fe2 N1 94.4(2)
N3 Fe2 N1 75.0(2)
N2 Fe2 N1 78.4(2)
C1 O1 Fe2 124.7(4)
C1 O1 Fe1 121.6(4)
Fe2 O1 Fe1 113.6(2)
C33 O2 Fe2 133.8(5)
C35 O3 Fe2 131.2(5)
C35 O4 Fe1 134.1(5)
C33 O5 Fe1 132.6(5)
C14 N1 C7 112.0(5)
C14 N1 C8 109.8(6)
C7 N1 C8 110.4(6)
C14 N1 Fe2 105.1(4)
C7 N1 Fe2 110.0(4)
C8 N1 Fe2 109.3(4)
C13 N2 C9 118.1(6)
C13 N2 Fe2 122.3(5)
C9 N2 Fe2 115.1(5)
C19 N3 C15 119.7(7)
C19 N3 Fe2 125.1(5)
C15 N3 Fe2 115.2(5)
C27 N4 C20 110.0(5)
C27 N4 C21 109.7(6)
C20 N4 C21 111.1(5)
C27 N4 Fe1 105.5(4)
C20 N4 Fe1 112.2(4)
C21 N4 Fe1 108.1(4)
C26 N5 C22 118.2(6)
C26 N5 Fe1 114.6(5)
C22 N5 Fe1 123.5(5)
C32 N6 C28 119.3(7)
C32 N6 Fe1 124.8(6)
C28 N6 Fe1 115.8(5)
O1 C1 C6 120.7(6)
O1 C1 C2 119.8(7)
C6 C1 C2 119.6(6)
C3 C2 C1 119.4(7)
C3 C2 C7 121.3(6)
C1 C2 C7 119.3(6)
C2 C3 C4 122.1(7)
C2 C3 H3 118.9(4)
C4 C3 H3 118.9(4)
C3 C4 C5 117.8(7)
C3 C4 C37 121.0(6)
C5 C4 C37 121.3(7)
C6 C5 C4 121.6(7)
C6 C5 H5 119.2(4)
C4 C5 H5 119.2(5)
C5 C6 C1 119.5(7)
C5 C6 C20 120.9(7)
C1 C6 C20 119.5(6)
N1 C7 C2 111.6(6)
N1 C7 H71 109.3(4)
C2 C7 H71 109.3(4)
N1 C7 H72 109.3(4)
C2 C7 H72 109.3(4)
H71 C7 H72 108.0
C9 C8 N1 111.6(6)
C9 C8 H81 109.3(4)
N1 C8 H81 109.3(3)
C9 C8 H82 109.3(4)
N1 C8 H82 109.3(4)
H81 C8 H82 108.0
N2 C9 C10 121.7(7)
N2 C9 C8 114.4(6)
C10 C9 C8 123.8(7)
C9 C10 C11 119.1(7)
C9 C10 H10 120.4(4)
C11 C10 H10 120.4(4)
C10 C11 C12 119.4(7)
C10 C11 H11 120.3(5)
C12 C11 H11 120.3(4)
C13 C12 C11 118.5(7)
C13 C12 H12 120.7(4)
C11 C12 H12 120.7(4)
N2 C13 C12 123.0(7)
N2 C13 H13 118.5(4)
C12 C13 H13 118.5(4)
N1 C14 C15 109.4(6)
N1 C14 H141 109.8(4)
C15 C14 H141 109.8(4)
N1 C14 H142 109.8(4)
C15 C14 H142 109.8(4)
H141 C14 H142 108.2
N3 C15 C16 120.8(7)
N3 C15 C14 114.9(7)
C16 C15 C14 124.3(7)
C17 C16 C15 118.0(8)
C17 C16 H16 121.0(5)
C15 C16 H16 121.0(5)
C16 C17 C18 121.2(8)
C16 C17 H17 119.4(5)
C18 C17 H17 119.4(5)
C19 C18 C17 118.1(8)
C19 C18 H18 120.9(5)
C17 C18 H18 120.9(5)
N3 C19 C18 122.2(7)
N3 C19 H19 118.9(4)
C18 C19 H19 118.9(5)
N4 C20 C6 110.3(6)
N4 C20 H201 109.6(4)
C6 C20 H201 109.6(4)
N4 C20 H202 109.6(4)
C6 C20 H202 109.6(4)
H201 C20 H202 108.1
N4 C21 C26 112.1(6)
N4 C21 H211 109.2(3)
C26 C21 H211 109.2(4)
N4 C21 H212 109.2(4)
C26 C21 H212 109.2(4)
H211 C21 H212 107.9
N5 C22 C23 122.5(8)
N5 C22 H22 118.7(4)
C23 C22 H22 118.8(5)
C22 C23 C24 119.1(7)
C22 C23 H23 120.4(5)
C24 C23 H23 120.4(4)
C23 C24 C25 118.6(7)
C23 C24 H24 120.7(4)
C25 C24 H24 120.7(5)
C24 C25 C26 119.0(8)
C24 C25 H25 120.5(5)
C26 C25 H25 120.5(5)
N5 C26 C25 122.5(7)
N5 C26 C21 115.2(6)
C25 C26 C21 122.3(7)
N4 C27 C28 109.3(6)
N4 C27 H271 109.8(4)
C28 C27 H271 109.8(4)
N4 C27 H272 109.8(4)
C28 C27 H272 109.8(4)
H271 C27 H272 108.3
N6 C28 C29 121.1(7)
N6 C28 C27 114.7(7)
C29 C28 C27 124.2(8)
C30 C29 C28 119.8(8)
C30 C29 H29 120.1(5)
C28 C29 H29 120.1(5)
C29 C30 C31 120.5(8)
C29 C30 H30 119.8(5)
C31 C30 H30 119.8(5)
C30 C31 C32 117.7(8)
C30 C31 H31 121.2(5)
C32 C31 H31 121.2(6)
N6 C32 C31 121.6(8)
N6 C32 H32 119.2(5)
C31 C32 H32 119.2(6)
O5 C33 O2 123.3(7)
O5 C33 C34 120.7(7)
O2 C33 C34 116.0(7)
C33 C34 H341 109.5(5)
C33 C34 H342 109.5(5)
H341 C34 H342 109.5
C33 C34 H343 109.5(5)
H341 C34 H343 109.5
H342 C34 H343 109.5
O4 C35 O3 124.4(7)
O4 C35 C36 121.3(7)
O3 C35 C36 114.2(7)
C35 C36 H361 109.5(5)
C35 C36 H362 109.5(4)
H361 C36 H362 109.5
C35 C36 H363 109.5(4)
H361 C36 H363 109.5
H362 C36 H363 109.5
C40 C37 C38 108.4(7)
C40 C37 C4 115.2(7)
C38 C37 C4 108.5(7)
C40 C37 C39 107.4(8)
C38 C37 C39 108.4(7)
C4 C37 C39 108.8(6)
C37 C38 H381 109.5(5)
C37 C38 H382 109.5(5)
H381 C38 H382 109.5
C37 C38 H383 109.5(4)
H381 C38 H383 109.5
H382 C38 H383 109.5
C37 C39 H391 109.5(5)
C37 C39 H392 109.5(5)
H391 C39 H392 109.5
C37 C39 H393 109.5(4)
H391 C39 H393 109.5
H392 C39 H393 109.5
C37 C40 H401 109.5(5)
C37 C40 H402 109.5(5)
H401 C40 H402 109.5
C37 C40 H403 109.5(4)
H401 C40 H403 109.5
H402 C40 H403 109.5
F3 B1 F1 112.1(9)
F3 B1 F4 110.9(8)
F1 B1 F4 109.2(9)
F3 B1 F2 109.2(9)
F1 B1 F2 107.7(8)
F4 B1 F2 107.5(9)
F6 B2 F8 110.1(7)
F6 B2 F7 110.7(7)
F8 B2 F7 109.2(7)
F6 B2 F5 109.6(7)
F8 B2 F5 108.4(7)
F7 B2 F5 108.9(7)

loop_
_geom_bond_atom_site_label_1
_geom_bond_atom_site_label_2
_geom_bond_distance
Fe1 O5 2.019(5)
Fe1 O1 2.088(4)
Fe1 O4 2.108(5)
Fe1 N6 2.148(6)
Fe1 N5 2.184(6)
Fe1 N4 2.206(6)
Fe2 O3 1.947(5)
Fe2 O1 1.951(5)
Fe2 O2 1.974(5)
Fe2 N3 2.152(6)
Fe2 N2 2.165(6)
Fe2 N1 2.200(5)
O1 C1 1.362(8)
O2 C33 1.322(8)
O3 C35 1.311(9)
O4 C35 1.241(9)
O5 C33 1.277(9)
N1 C14 1.475(9)
N1 C7 1.493(9)
N1 C8 1.504(8)
N2 C13 1.337(8)
N2 C9 1.364(8)
N3 C19 1.343(9)
N3 C15 1.348(9)
N4 C27 1.487(8)
N4 C20 1.493(8)
N4 C21 1.494(9)
N5 C26 1.332(9)
N5 C22 1.345(9)
N6 C32 1.347(9)
N6 C28 1.347(10)
C1 C6 1.389(10)
C1 C2 1.399(9)
C2 C3 1.378(10)
C2 C7 1.525(10)
C3 C4 1.382(10)
C3 H3 0.95
C4 C5 1.389(9)
C4 C37 1.539(10)
C5 C6 1.388(10)
C5 H5 0.95
C6 C20 1.521(10)
C7 H71 0.99
C7 H72 0.99
C8 C9 1.501(10)
C8 H81 0.99
C8 H82 0.99
C9 C10 1.375(10)
C10 C11 1.375(10)
C10 H10 0.95
C11 C12 1.387(10)
C11 H11 0.95
C12 C13 1.369(10)
C12 H12 0.95
C13 H13 0.95
C14 C15 1.481(10)
C14 H141 0.99
C14 H142 0.99
C15 C16 1.409(11)
C16 C17 1.369(11)
C16 H16 0.95
C17 C18 1.378(11)
C17 H17 0.95
C18 C19 1.375(11)
C18 H18 0.95
C19 H19 0.95
C20 H201 0.99
C20 H202 0.99
C21 C26 1.507(10)
C21 H211 0.99
C21 H212 0.99
C22 C23 1.378(10)
C22 H22 0.95
C23 C24 1.379(11)
C23 H23 0.95
C24 C25 1.381(10)
C24 H24 0.95
C25 C26 1.386(10)
C25 H25 0.95
C27 C28 1.512(10)
C27 H271 0.99
C27 H272 0.99
C28 C29 1.370(10)
C29 C30 1.363(11)
C29 H29 0.95
C30 C31 1.373(12)
C30 H30 0.95
C31 C32 1.399(10)
C31 H31 0.95
C32 H32 0.95
C33 C34 1.458(11)
C34 H341 0.98
C34 H342 0.98
C34 H343 0.98
C35 C36 1.497(10)
C36 H361 0.98
C36 H362 0.98
C36 H363 0.98
C37 C40 1.514(11)
C37 C38 1.538(11)
C37 C39 1.546(11)
C38 H381 0.98
C38 H382 0.98
C38 H383 0.98
C39 H391 0.98
C39 H392 0.98
C39 H393 0.98
C40 H401 0.98
C40 H402 0.98
C40 H403 0.98
B1 F3 1.345(12)
B1 F1 1.362(12)
B1 F4 1.375(11)
B1 F2 1.407(13)
B2 F6 1.380(10)
B2 F8 1.386(10)
B2 F7 1.399(10)
B2 F5 1.403(10)
